data_4332713
loop_
_publ_author_name
'Rohde, Jan-Uwe'
'Stubna, Audria'
'Bominaar, Emile L.'
'M\"unck, Eckard'
'Nam, Wonwoo'
'Que, Lawrence'

_publ_section_title
;
 Nonheme Oxoiron(IV) Complexes of Tris(2-pyridylmethyl)amine
 withcis-Monoanionic Ligands
;
_journal_issue 16
_journal_name_full 'Inorganic Chemistry'
_journal_page_first 6435
_journal_page_last 6445
_journal_paper_doi 10.1021/ic060740u
_journal_volume 45
_journal_year 2006
_chemical_formula_moiety 'C8 H20 N, Br4 Fe'
_chemical_formula_sum 'C8 H20 Br4 Fe N'
_chemical_formula_weight 505.74
_chemical_name_common 04140
_chemical_name_systematic
; 
 ? 
;
_space_group_IT_number 186
_symmetry_cell_setting hexagonal
_symmetry_space_group_name_Hall 'P 6c -2c'
_symmetry_space_group_name_H-M 'P 63 m c'
_atom_sites_solution_hydrogens geom
_atom_sites_solution_primary direct
_atom_sites_solution_secondary difmap
_audit_creation_method SHELXL-97
_cell_angle_alpha 90.00
_cell_angle_beta 90.00
_cell_angle_gamma 120.00
_cell_formula_units_Z 2
_cell_length_a 8.3774(11)
_cell_length_b 8.3774(11)
_cell_length_c 13.631(4)
_cell_measurement_reflns_used 3105
_cell_measurement_temperature 293(2)
_cell_volume 828.5(3)
_computing_cell_refinement 'SAINT, Bruker'
_computing_data_collection 'SMART, Bruker'
_computing_data_reduction 'SAINT, Bruker'
_computing_molecular_graphics 'SHELXTL, Bruker'
_computing_publication_material 'SHELXTL, Bruker'
_computing_structure_refinement 'SHELXL-97 (Sheldrick, 1997)'
_computing_structure_solution 'SHELXS-97 (Sheldrick, 1997)'
_diffrn_ambient_temperature 293(2)
_diffrn_measured_fraction_theta_full 0.998
_diffrn_measured_fraction_theta_max 0.998
_diffrn_measurement_device_type 'Siemens SMART Platform CCD'
_diffrn_measurement_method 'area detector, omega scans per phi'
_diffrn_radiation_monochromator graphite
_diffrn_radiation_source 'normal-focus sealed tube'
_diffrn_radiation_type MoK\a
_diffrn_radiation_wavelength 0.71073
_diffrn_reflns_av_R_equivalents 0.0341
_diffrn_reflns_av_sigmaI/netI 0.0246
_diffrn_reflns_limit_h_max 9
_diffrn_reflns_limit_h_min -10
_diffrn_reflns_limit_k_max 10
_diffrn_reflns_limit_k_min -10
_diffrn_reflns_limit_l_max 17
_diffrn_reflns_limit_l_min -17
_diffrn_reflns_number 7320
_diffrn_reflns_theta_full 27.50
_diffrn_reflns_theta_max 27.50
_diffrn_reflns_theta_min 2.81
_exptl_absorpt_coefficient_mu 10.529
_exptl_absorpt_correction_T_max 0.2812
_exptl_absorpt_correction_T_min 0.1678
_exptl_absorpt_correction_type multi-scan
_exptl_absorpt_process_details 'SADABS, R. Blessing, 1995'
_exptl_crystal_colour red
_exptl_crystal_density_diffrn 2.027
_exptl_crystal_density_method 'not measured'
_exptl_crystal_description prism
_exptl_crystal_F_000 482
_exptl_crystal_size_max 0.22
_exptl_crystal_size_mid 0.14
_exptl_crystal_size_min 0.12
_refine_diff_density_max 0.355
_refine_diff_density_min -0.272
_refine_diff_density_rms 0.057
_refine_ls_abs_structure_details 'Flack H D (1983), Acta Cryst. A39, 876-881'
_refine_ls_abs_structure_Flack 0.04(3)
_refine_ls_extinction_method none
_refine_ls_goodness_of_fit_ref 1.036
_refine_ls_hydrogen_treatment constr
_refine_ls_matrix_type full
_refine_ls_number_parameters 46
_refine_ls_number_reflns 757
_refine_ls_number_restraints 30
_refine_ls_restrained_S_all 1.030
_refine_ls_R_factor_all 0.0448
_refine_ls_R_factor_gt 0.0291
_refine_ls_shift/su_max 0.001
_refine_ls_shift/su_mean 0.000
_refine_ls_structure_factor_coef Fsqd
_refine_ls_weighting_details 'calc w=1/[\s^2^(Fo^2^)+(0.0332P)^2^+0.4360P] where P=(Fo^2^+2Fc^2^)/3'
_refine_ls_weighting_scheme calc
_refine_ls_wR_factor_gt 0.0655
_refine_ls_wR_factor_ref 0.0718
_reflns_number_gt 577
_reflns_number_total 757
_reflns_threshold_expression >2sigma(I)
_cod_data_source_file ic060740usup2.cif
_cod_data_source_block 04140
_cod_original_sg_symbol_H-M P6(3)mc
_cod_database_code 4332713

loop_
_symmetry_equiv_pos_as_xyz
'x, y, z'
'-y, x-y, z'
'-x+y, -x, z'
'-x, -y, z+1/2'
'y, -x+y, z+1/2'
'x-y, x, z+1/2'
'-y, -x, z'
'-x+y, y, z'
'x, x-y, z'
'y, x, z+1/2'
'x-y, -y, z+1/2'
'-x, -x+y, z+1/2'

loop_
_atom_site_label
_atom_site_type_symbol
_atom_site_fract_x
_atom_site_fract_y
_atom_site_fract_z
_atom_site_U_iso_or_equiv
_atom_site_adp_type
_atom_site_occupancy
_atom_site_symmetry_multiplicity
_atom_site_calc_flag
_atom_site_refinement_flags
_atom_site_disorder_assembly
_atom_site_disorder_group
Fe1 Fe 1.0000 0.0000 0.30463(15) 0.0606(4) Uani 1 6 d S . .
Br1 Br 1.0000 0.0000 0.13365(12) 0.0847(4) Uani 1 6 d S . .
Br2 Br 0.84776(5) 0.15224(5) 0.36099(11) 0.0919(3) Uani 1 2 d S . .
N1 N 0.6667 0.3333 0.0490(4) 0.0503(16) Uani 1 6 d SD . .
C1 C 0.7846(17) 0.418(2) 0.1387(7) 0.066(2) Uani 0.17 1 d PD A -1
H1A H 0.7592 0.3217 0.1857 0.079 Uiso 0.17 1 calc PR A -1
H1B H 0.7500 0.5017 0.1688 0.079 Uiso 0.17 2 calc PR A -1
C2 C 0.9895(16) 0.524(4) 0.1177(17) 0.066(2) Uani 0.17 1 d PD A -1
H2A H 1.0563 0.5652 0.1782 0.098 Uiso 0.17 1 calc PR A -1
H2B H 1.0181 0.6278 0.0768 0.098 Uiso 0.17 1 calc PR A -1
H2C H 1.0240 0.4442 0.0846 0.098 Uiso 0.17 1 calc PR A -1
C3 C 0.758(2) 0.4529(14) -0.0395(6) 0.066(2) Uani 0.17 1 d PD A -1
H3A H 0.8887 0.5301 -0.0261 0.079 Uiso 0.17 1 calc PR A -1
H3B H 0.7074 0.5334 -0.0496 0.079 Uiso 0.17 1 calc PR A -1
C4 C 0.735(2) 0.346(3) -0.1329(8) 0.066(2) Uani 0.17 1 d PD A -1
H4A H 0.7967 0.4302 -0.1858 0.098 Uiso 0.17 1 calc PR A -1
H4B H 0.6060 0.2719 -0.1480 0.098 Uiso 0.17 1 calc PR A -1
H4C H 0.7868 0.2674 -0.1242 0.098 Uiso 0.17 1 calc PR A -1
C5 C 0.637(2) 0.1425(9) 0.0305(12) 0.066(2) Uani 0.17 1 d PD B -1
H5A H 0.7447 0.1388 0.0529 0.079 Uiso 0.17 1 calc PR B -1
H5B H 0.6261 0.1204 -0.0396 0.079 Uiso 0.17 1 calc PR B -1
C6 C 0.469(3) -0.0120(17) 0.0798(15) 0.066(2) Uani 0.17 1 d PD B -1
H6A H 0.4561 -0.1283 0.0611 0.098 Uiso 0.17 1 calc PR B -1
H6B H 0.3608 -0.0080 0.0599 0.098 Uiso 0.17 1 calc PR B -1
H6C H 0.4822 0.0020 0.1497 0.098 Uiso 0.17 1 calc PR B -1
C7 C 0.4811(10) 0.319(2) 0.0630(12) 0.066(2) Uani 0.17 1 d PD C -1
H7A H 0.3911 0.1925 0.0789 0.079 Uiso 0.17 2 calc PR C -1
H7B H 0.4441 0.3492 0.0015 0.079 Uiso 0.17 1 calc PR C -1
C8 C 0.477(3) 0.443(4) 0.1424(16) 0.066(2) Uani 0.17 1 d PD C -1
H8A H 0.3555 0.4277 0.1463 0.098 Uiso 0.17 1 calc PR C -1
H8B H 0.5641 0.5693 0.1270 0.098 Uiso 0.17 1 calc PR C -1
H8C H 0.5084 0.4114 0.2042 0.098 Uiso 0.17 1 calc PR C -1

loop_
_atom_site_aniso_label
_atom_site_aniso_U_11
_atom_site_aniso_U_22
_atom_site_aniso_U_33
_atom_site_aniso_U_23
_atom_site_aniso_U_13
_atom_site_aniso_U_12
Fe1 0.0627(5) 0.0627(5) 0.0562(9) 0.000 0.000 0.0314(3)
Br1 0.1001(6) 0.1001(6) 0.0538(6) 0.000 0.000 0.0501(3)
Br2 0.1049(4) 0.1049(4) 0.0885(5) -0.0071(3) 0.0071(3) 0.0695(4)
N1 0.047(2) 0.047(2) 0.056(4) 0.000 0.000 0.0237(12)
C1 0.068(5) 0.057(5) 0.069(5) 0.001(5) -0.009(4) 0.029(5)
C2 0.068(5) 0.057(5) 0.069(5) 0.001(5) -0.009(4) 0.029(5)
C3 0.068(5) 0.057(5) 0.069(5) 0.001(5) -0.009(4) 0.029(5)
C4 0.068(5) 0.057(5) 0.069(5) 0.001(5) -0.009(4) 0.029(5)
C5 0.068(5) 0.057(5) 0.069(5) 0.001(5) -0.009(4) 0.029(5)
C6 0.068(5) 0.057(5) 0.069(5) 0.001(5) -0.009(4) 0.029(5)
C7 0.068(5) 0.057(5) 0.069(5) 0.001(5) -0.009(4) 0.029(5)
C8 0.068(5) 0.057(5) 0.069(5) 0.001(5) -0.009(4) 0.029(5)

loop_
_atom_type_symbol
_atom_type_description
_atom_type_scat_dispersion_real
_atom_type_scat_dispersion_imag
_atom_type_scat_source
C C 0.0033 0.0016 'International Tables Vol C Tables 4.2.6.8 and 6.1.1.4'
H H 0.0000 0.0000 'International Tables Vol C Tables 4.2.6.8 and 6.1.1.4'
N N 0.0061 0.0033 'International Tables Vol C Tables 4.2.6.8 and 6.1.1.4'
Fe Fe 0.3463 0.8444 'International Tables Vol C Tables 4.2.6.8 and 6.1.1.4'
Br Br -0.2901 2.4595 'International Tables Vol C Tables 4.2.6.8 and 6.1.1.4'

loop_
_geom_angle_atom_site_label_1
_geom_angle_atom_site_label_2
_geom_angle_atom_site_label_3
_geom_angle
_geom_angle_site_symmetry_1
_geom_angle_site_symmetry_3
Br1 Fe1 Br2 109.17(4) . 3_765
Br1 Fe1 Br2 109.17(4) . 2_645
Br2 Fe1 Br2 109.77(4) 3_765 2_645
Br1 Fe1 Br2 109.17(4) . .
Br2 Fe1 Br2 109.77(4) 3_765 .
Br2 Fe1 Br2 109.77(4) 2_645 .
C1 N1 C1 49.5(13) 9 3_665
C1 N1 C1 60.9(10) 3_665 .
C1 N1 C1 60.9(10) 9 7_665
C1 N1 C1 68.7(12) . 7_665
C1 N1 C1 60.9(10) 9 8_655
C1 N1 C1 68.7(12) 3_665 8_655
C1 N1 C1 49.5(13) . 8_655
C1 N1 C1 60.9(10) 7_665 8_655
C1 N1 C1 68.7(12) 9 2_655
C1 N1 C1 60.9(10) 3_665 2_655
C1 N1 C1 60.9(10) . 2_655
C1 N1 C1 49.5(13) 7_665 2_655
C1 N1 C3 119.1(7) 9 3_665
C1 N1 C3 109.8(6) 3_665 3_665
C1 N1 C3 131.0(8) . 3_665
C1 N1 C3 117.3(7) 7_665 3_665
C1 N1 C3 178.1(11) 8_655 3_665
C1 N1 C3 161.5(10) 2_655 3_665
C1 N1 C3 109.8(6) 9 9
C1 N1 C3 119.1(7) 3_665 9
C1 N1 C3 117.3(7) . 9
C1 N1 C3 131.0(8) 7_665 9
C1 N1 C3 161.5(10) 8_655 9
C1 N1 C3 178.1(11) 2_655 9
C1 N1 C3 161.5(10) 9 7_665
C1 N1 C3 117.3(7) 3_665 7_665
C1 N1 C3 178.1(11) . 7_665
C1 N1 C3 109.8(6) 7_665 7_665
C1 N1 C3 131.0(8) 8_655 7_665
C1 N1 C3 119.1(7) 2_655 7_665
C3 N1 C3 48.4(11) 3_665 7_665
C3 N1 C3 62.7(8) 9 7_665
C1 N1 C3 117.3(7) 9 .
C1 N1 C3 161.5(10) 3_665 .
C1 N1 C3 109.8(6) . .
C1 N1 C3 178.1(11) 7_665 .
C1 N1 C3 119.1(7) 8_655 .
C1 N1 C3 131.0(8) 2_655 .
C3 N1 C3 62.7(8) 3_665 .
C3 N1 C3 48.4(11) 9 .
C3 N1 C3 71.7(11) 7_665 .
C1 N1 C3 178.1(11) 9 2_655
C1 N1 C3 131.0(8) 3_665 2_655
C1 N1 C3 161.5(10) . 2_655
C1 N1 C3 119.1(7) 7_665 2_655
C1 N1 C3 117.3(7) 8_655 2_655
C1 N1 C3 109.8(6) 2_655 2_655
C3 N1 C3 62.7(8) 3_665 2_655
C3 N1 C3 71.7(11) 9 2_655
C3 N1 C3 62.7(8) . 2_655
C1 N1 C3 131.0(8) 9 8_655
C1 N1 C3 178.1(11) 3_665 8_655
C1 N1 C3 119.1(7) . 8_655
C1 N1 C3 161.5(10) 7_665 8_655
C1 N1 C3 109.8(6) 8_655 8_655
C1 N1 C3 117.3(7) 2_655 8_655
C3 N1 C3 71.7(11) 3_665 8_655
C3 N1 C3 62.7(8) 9 8_655
C3 N1 C3 62.7(8) 7_665 8_655
C3 N1 C3 48.4(11) 2_655 8_655
N1 C1 C2 113.9(7) . .
N1 C1 H1A 108.8 . .
C2 C1 H1A 108.8 . .
N1 C1 H1B 108.8 . .
C2 C1 H1B 108.8 . .
H1A C1 H1B 107.7 . .
C1 C2 H2A 109.5 . .
C1 C2 H2B 109.5 . .
H2A C2 H2B 109.5 . .
C1 C2 H2C 109.5 . .
H2A C2 H2C 109.5 . .
H2B C2 H2C 109.5 . .
N1 C3 C4 114.0(7) . .
N1 C3 H3A 108.7 . .
C4 C3 H3A 108.7 . .
N1 C3 H3B 108.7 . .
C4 C3 H3B 108.7 . .
H3A C3 H3B 107.6 . .
C3 C4 H4A 109.5 . .
C3 C4 H4B 109.5 . .
H4A C4 H4B 109.5 . .
C3 C4 H4C 109.5 . .
H4A C4 H4C 109.5 . .
H4B C4 H4C 109.5 . .
N1 C5 C6 115.0(8) . .
N1 C5 H5A 108.5 . .
C6 C5 H5A 108.5 . .
N1 C5 H5B 108.5 . .
C6 C5 H5B 108.5 . .
H5A C5 H5B 107.5 . .
C5 C6 H6A 109.5 . .
C5 C6 H6B 109.5 . .
H6A C6 H6B 109.5 . .
C5 C6 H6C 109.5 . .
H6A C6 H6C 109.5 . .
H6B C6 H6C 109.5 . .
N1 C7 C8 114.4(8) . .
N1 C7 H7A 108.7 . .
C8 C7 H7A 108.7 . .
N1 C7 H7B 108.7 . .
C8 C7 H7B 108.7 . .
H7A C7 H7B 107.6 . .
C7 C8 H8A 109.5 . .
C7 C8 H8B 109.5 . .
H8A C8 H8B 109.5 . .
C7 C8 H8C 109.5 . .
H8A C8 H8C 109.5 . .
H8B C8 H8C 109.5 . .

loop_
_geom_bond_atom_site_label_1
_geom_bond_atom_site_label_2
_geom_bond_distance
_geom_bond_site_symmetry_2
Fe1 Br1 2.3306(17) .
Fe1 Br2 2.3387(9) 3_765
Fe1 Br2 2.3387(9) 2_645
Fe1 Br2 2.3387(9) .
N1 C1 1.508(3) 9
N1 C1 1.508(3) 3_665
N1 C1 1.508(3) .
N1 C1 1.508(3) 7_665
N1 C1 1.508(3) 8_655
N1 C1 1.508(3) 2_655
N1 C3 1.509(3) 3_665
N1 C3 1.509(3) 9
N1 C3 1.509(3) 7_665
N1 C3 1.509(3) .
N1 C3 1.509(3) 2_655
N1 C3 1.509(3) 8_655
C1 C2 1.514(3) .
C1 H1A 0.9700 .
C1 H1B 0.9700 .
C2 H2A 0.9600 .
C2 H2B 0.9600 .
C2 H2C 0.9600 .
C3 C4 1.513(3) .
C3 H3A 0.9700 .
C3 H3B 0.9700 .
C4 H4A 0.9600 .
C4 H4B 0.9600 .
C4 H4C 0.9600 .
C5 C6 1.512(3) .
C5 H5A 0.9700 .
C5 H5B 0.9700 .
C6 H6A 0.9600 .
C6 H6B 0.9600 .
C6 H6C 0.9600 .
C7 C8 1.512(3) .
C7 H7A 0.9700 .
C7 H7B 0.9700 .
C8 H8A 0.9600 .
C8 H8B 0.9600 .
C8 H8C 0.9600 .

loop_
_geom_torsion_atom_site_label_1
_geom_torsion_atom_site_label_2
_geom_torsion_atom_site_label_3
_geom_torsion_atom_site_label_4
_geom_torsion
_geom_torsion_site_symmetry_1
C1 N1 C1 C2 87.2(19) 9
C1 N1 C1 C2 130(3) 3_665
C1 N1 C1 C2 146.4(17) 7_665
C1 N1 C1 C2 -144.2(18) 8_655
C1 N1 C1 C2 -159(3) 2_655
C3 N1 C1 C2 38(2) 3_665
C3 N1 C1 C2 20(2) 9
C3 N1 C1 C2 110(25) 7_665
C3 N1 C1 C2 -32(2) .
C3 N1 C1 C2 -95(3) 2_655
C3 N1 C1 C2 -52(2) 8_655
C1 N1 C3 C4 126.4(15) 9
C1 N1 C3 C4 86(3) 3_665
C1 N1 C3 C4 142.8(13) .
C1 N1 C3 C4 107(25) 7_665
C1 N1 C3 C4 -163.3(12) 8_655
C1 N1 C3 C4 -149.0(11) 2_655
C3 N1 C3 C4 16.0(9) 3_665
C3 N1 C3 C4 33.4(15) 9
C3 N1 C3 C4 -36.0(16) 7_665
C3 N1 C3 C4 -55.7(7) 2_655
C3 N1 C3 C4 -96.1(12) 8_655
C1 N1 C5 C6 90.5(18) 9
C1 N1 C5 C6 50.1(18) 3_665
C1 N1 C5 C6 90.1(17) .
C1 N1 C5 C6 33.4(15) 7_665
C1 N1 C5 C6 36(2) 8_655
C1 N1 C5 C6 22.6(17) 2_655
C3 N1 C5 C6 -143(2) 3_665
C3 N1 C5 C6 -159(2) 9
C3 N1 C5 C6 -89.1(16) 7_665
C3 N1 C5 C6 -148.6(17) .
C3 N1 C5 C6 -88.7(16) 2_655
C3 N1 C5 C6 -128.3(17) 8_655
C1 N1 C7 C8 35(2) 9
C1 N1 C7 C8 78(2) 3_665
C1 N1 C7 C8 19(2) .
C1 N1 C7 C8 78(2) 7_665
C1 N1 C7 C8 12.7(16) 8_655
C1 N1 C7 C8 27.9(16) 2_655
C3 N1 C7 C8 -169.3(19) 3_665
C3 N1 C7 C8 -150.9(16) 9
C3 N1 C7 C8 -163(2) 7_665
C3 N1 C7 C8 -101.0(18) .
C3 N1 C7 C8 -143.4(19) 2_655
C3 N1 C7 C8 -101.3(18) 8_655
